data_4029637
loop_
_publ_author_name
'Takagi, Koji'
'Al-Amin, Mohammad'
'Hoshiya, Naoyuki'
'Wouters, Johan'
'Sugimoto, Hiroshi'
'Shiro, Yoshitsugu'
'Fukuda, Hayato'
'Shuto, Satoshi'
'Arisawa, Mitsuhiro'

_publ_section_title
;
 Palladium-Nanoparticle-Catalyzed 1,7-Palladium Migration Involving C-H
 Activation, Followed by Intramolecular Amination: Regioselective
 Synthesis of N1-Arylbenzotriazoles and an Evaluation of Their Inhibitory
 Activity toward Indoleamine 2,3-Dioxygenase.
;
_journal_issue 13
_journal_name_full 'The Journal of organic chemistry'
_journal_page_first 6366
_journal_page_last 6371
_journal_paper_doi 10.1021/jo5009838
_journal_volume 79
_journal_year 2014
_chemical_formula_moiety 'C12 H9 N3'
_chemical_formula_sum 'C12 H9 N3'
_chemical_formula_weight 195.23
_chemical_name_systematic
;
 ?
;
_space_group_IT_number 29
_symmetry_cell_setting orthorhombic
_symmetry_space_group_name_Hall 'P 2c -2ac'
_symmetry_space_group_name_H-M 'P c a 21'
_atom_sites_solution_hydrogens geom
_atom_sites_solution_primary direct
_atom_sites_solution_secondary difmap
_audit_creation_method SHELXL-97
_cell_angle_alpha 90.00
_cell_angle_beta 90.00
_cell_angle_gamma 90.00
_cell_formula_units_Z 4
_cell_length_a 8.3570(5)
_cell_length_b 10.5669(9)
_cell_length_c 10.8850(7)
_cell_measurement_reflns_used 1626
_cell_measurement_temperature 293(2)
_cell_measurement_theta_max 29.1651
_cell_measurement_theta_min 3.6192
_cell_volume 961.23(12)
_computing_cell_refinement
;
CrysAlisPro, Agilent Technologies,
Version 1.171.35.21 (release 20-01-2012 CrysAlis171 .NET)
(compiled Jan 23 2012,18:06:46)
;
_computing_data_collection
;
CrysAlisPro, Agilent Technologies,
Version 1.171.35.21 (release 20-01-2012 CrysAlis171 .NET)
(compiled Jan 23 2012,18:06:46)
;
_computing_data_reduction
;
CrysAlisPro, Agilent Technologies,
Version 1.171.35.21 (release 20-01-2012 CrysAlis171 .NET)
(compiled Jan 23 2012,18:06:46)
;
_computing_structure_refinement 'SHELXL-97 (Sheldrick, 1997)'
_computing_structure_solution Shelxs
_diffrn_ambient_temperature 293(2)
_diffrn_detector_area_resol_mean 10.3712
_diffrn_measured_fraction_theta_full 0.997
_diffrn_measured_fraction_theta_max 0.997
_diffrn_measurement_device_type 'Xcalibur, Ruby, Gemini ultra'
_diffrn_measurement_method '\w scans'
_diffrn_radiation_monochromator graphite
_diffrn_radiation_source 'Enhance (Mo) X-ray Source'
_diffrn_radiation_type MoK\a
_diffrn_radiation_wavelength 0.71073
_diffrn_reflns_av_R_equivalents 0.0179
_diffrn_reflns_av_sigmaI/netI 0.0207
_diffrn_reflns_limit_h_max 7
_diffrn_reflns_limit_h_min -9
_diffrn_reflns_limit_k_max 11
_diffrn_reflns_limit_k_min -12
_diffrn_reflns_limit_l_max 12
_diffrn_reflns_limit_l_min -10
_diffrn_reflns_number 3156
_diffrn_reflns_theta_full 25.00
_diffrn_reflns_theta_max 25.03
_diffrn_reflns_theta_min 3.63
_exptl_absorpt_coefficient_mu 0.084
_exptl_absorpt_correction_T_max 0.9846
_exptl_absorpt_correction_T_min 0.9544
_exptl_absorpt_correction_type multi-scan
_exptl_absorpt_process_details
;
CrysAlisPro, Agilent Technologies,
Version 1.171.35.21 (release 20-01-2012 CrysAlis171 .NET)
(compiled Jan 23 2012,18:06:46)
Empirical absorption correction using spherical harmonics,
 implemented in SCALE3 ABSPACK scaling algorithm.
;
_exptl_crystal_colour colorless
_exptl_crystal_density_diffrn 1.349
_exptl_crystal_density_method 'not measured'
_exptl_crystal_description prism
_exptl_crystal_F_000 408
_exptl_crystal_size_max 0.56
_exptl_crystal_size_mid 0.29
_exptl_crystal_size_min 0.19
_refine_diff_density_max 0.097
_refine_diff_density_min -0.151
_refine_diff_density_rms 0.028
_refine_ls_abs_structure_details 'Flack H D (1983), Acta Cryst. A39, 876-881'
_refine_ls_extinction_method none
_refine_ls_goodness_of_fit_ref 1.069
_refine_ls_hydrogen_treatment constr
_refine_ls_matrix_type full
_refine_ls_number_parameters 136
_refine_ls_number_reflns 1364
_refine_ls_number_restraints 1
_refine_ls_restrained_S_all 1.069
_refine_ls_R_factor_all 0.0296
_refine_ls_R_factor_gt 0.0286
_refine_ls_shift/su_max 0.000
_refine_ls_shift/su_mean 0.000
_refine_ls_structure_factor_coef Fsqd
_refine_ls_weighting_details 'calc w=1/[\s^2^(Fo^2^)+(0.0498P)^2^+0.0377P] where P=(Fo^2^+2Fc^2^)/3'
_refine_ls_weighting_scheme calc
_refine_ls_wR_factor_gt 0.0765
_refine_ls_wR_factor_ref 0.0772
_reflns_number_gt 1321
_reflns_number_total 1364
_reflns_threshold_expression >2sigma(I)
_cod_data_source_file jo5009838_si_002.cif
_cod_data_source_block jw_ma1
_cod_depositor_comments
;
The following automatic conversions were performed:

'_symmetry_cell_setting' value 'Orthorhombic' changed to
'orthorhombic' according to
/usr/data/users/saulius/crontab/automatic-downloads/rss-feeds/ACS/lib/dictionaries/cif_core.dic
dictionary named 'cif_core.dic' version 2.4.2 from 2011-04-26.

Automatic conversion script
Id: cif_fix_values 2281 2013-09-26 08:29:07Z andrius 

 Adding full bibliography for 4029637.cif.
;
_cod_database_code 4029637

loop_
_symmetry_equiv_pos_as_xyz
'x, y, z'
'-x, -y, z+1/2'
'x+1/2, -y, z'
'-x+1/2, y, z+1/2'

loop_
_atom_site_label
_atom_site_type_symbol
_atom_site_fract_x
_atom_site_fract_y
_atom_site_fract_z
_atom_site_U_iso_or_equiv
_atom_site_adp_type
_atom_site_occupancy
_atom_site_symmetry_multiplicity
_atom_site_calc_flag
_atom_site_refinement_flags
C1 C 0.1818(2) 0.48892(15) 0.73888(16) 0.0417(4) Uani 1 1 d .
C2 C 0.2013(2) 0.62037(16) 0.7335(2) 0.0501(5) Uani 1 1 d .
H2 H 0.2638 0.6582 0.6731 0.060 Uiso 1 1 calc R
C3 C 0.1246(2) 0.69054(17) 0.8208(2) 0.0519(5) Uani 1 1 d .
H3 H 0.1368 0.7780 0.8207 0.062 Uiso 1 1 calc R
C4 C 0.0280(2) 0.63416(15) 0.91047(18) 0.0505(4) Uani 1 1 d .
H4 H -0.0240 0.6856 0.9672 0.061 Uiso 1 1 calc R
C5 C 0.0076(2) 0.50517(15) 0.91752(18) 0.0433(4) Uani 1 1 d .
H5 H -0.0563 0.4679 0.9774 0.052 Uiso 1 1 calc R
C6 C 0.0880(2) 0.43381(14) 0.82991(17) 0.0378(4) Uani 1 1 d .
C10 C 0.01650(19) 0.20288(15) 0.86034(16) 0.0388(4) Uani 1 1 d .
C11 C -0.0058(2) 0.20100(16) 0.98548(18) 0.0441(4) Uani 1 1 d .
H11 H 0.0334 0.2661 1.0345 0.053 Uiso 1 1 calc R
C12 C -0.0877(3) 0.10062(18) 1.03715(19) 0.0546(5) Uani 1 1 d .
H12 H -0.1062 0.0991 1.1214 0.065 Uiso 1 1 calc R
C13 C -0.1421(2) 0.00273(18) 0.9648(2) 0.0591(5) Uani 1 1 d .
H13 H -0.1958 -0.0650 1.0005 0.071 Uiso 1 1 calc R
C14 C -0.1175(2) 0.00480(17) 0.8399(2) 0.0565(5) Uani 1 1 d .
H14 H -0.1534 -0.0619 0.7915 0.068 Uiso 1 1 calc R
C15 C -0.0395(2) 0.10568(16) 0.78672(18) 0.0462(4) Uani 1 1 d .
H15 H -0.0247 0.1085 0.7021 0.055 Uiso 1 1 calc R
N1 N 0.09595(15) 0.30728(12) 0.80418(12) 0.0401(4) Uani 1 1 d .
N2 N 0.18976(19) 0.28753(14) 0.70348(15) 0.0503(4) Uani 1 1 d .
N3 N 0.2422(2) 0.39600(14) 0.66425(16) 0.0522(4) Uani 1 1 d .

loop_
_atom_site_aniso_label
_atom_site_aniso_U_11
_atom_site_aniso_U_22
_atom_site_aniso_U_33
_atom_site_aniso_U_23
_atom_site_aniso_U_13
_atom_site_aniso_U_12
C1 0.0367(8) 0.0475(10) 0.0411(9) 0.0062(8) -0.0052(8) -0.0013(7)
C2 0.0472(10) 0.0463(10) 0.0566(11) 0.0132(9) -0.0050(9) -0.0088(8)
C3 0.0558(10) 0.0345(8) 0.0655(12) 0.0063(9) -0.0132(10) -0.0053(8)
C4 0.0568(11) 0.0393(9) 0.0553(11) -0.0039(10) -0.0037(9) 0.0020(8)
C5 0.0483(10) 0.0379(8) 0.0437(9) 0.0012(9) 0.0013(9) -0.0028(7)
C6 0.0366(8) 0.0347(8) 0.0422(9) 0.0017(7) -0.0081(7) -0.0003(7)
C10 0.0364(8) 0.0318(8) 0.0482(10) -0.0023(7) -0.0028(7) 0.0034(7)
C11 0.0521(10) 0.0343(10) 0.0459(10) -0.0018(7) -0.0063(8) 0.0005(7)
C12 0.0666(12) 0.0443(10) 0.0527(11) 0.0058(9) 0.0064(10) 0.0018(10)
C13 0.0606(12) 0.0369(9) 0.0799(15) 0.0054(9) 0.0038(11) -0.0064(8)
C14 0.0545(11) 0.0369(9) 0.0779(15) -0.0137(10) -0.0047(11) -0.0018(8)
C15 0.0494(9) 0.0373(9) 0.0518(10) -0.0082(8) -0.0035(8) 0.0035(8)
N1 0.0428(7) 0.0354(7) 0.0420(9) -0.0019(6) 0.0029(7) 0.0007(6)
N2 0.0544(9) 0.0492(8) 0.0473(9) -0.0022(7) 0.0069(8) 0.0030(7)
N3 0.0534(8) 0.0550(8) 0.0481(8) 0.0049(8) 0.0070(7) 0.0011(8)

loop_
_atom_type_symbol
_atom_type_description
_atom_type_scat_dispersion_real
_atom_type_scat_dispersion_imag
_atom_type_scat_source
C C 0.0030 0.0020 'International Tables Vol C Tables 4.2.6.8 and 6.1.1.4'
H H 0.0000 0.0000 'International Tables Vol C Tables 4.2.6.8 and 6.1.1.4'
N N 0.0060 0.0030 'International Tables Vol C Tables 4.2.6.8 and 6.1.1.4'

loop_
_geom_angle_atom_site_label_1
_geom_angle_atom_site_label_2
_geom_angle_atom_site_label_3
_geom_angle
N3 C1 C6 109.26(14)
N3 C1 C2 130.03(17)
C6 C1 C2 120.71(17)
C3 C2 C1 117.08(18)
C3 C2 H2 121.5
C1 C2 H2 121.5
C2 C3 C4 121.66(16)
C2 C3 H3 119.2
C4 C3 H3 119.2
C5 C4 C3 122.15(18)
C5 C4 H4 118.9
C3 C4 H4 118.9
C4 C5 C6 116.07(17)
C4 C5 H5 122.0
C6 C5 H5 122.0
N1 C6 C5 134.01(16)
N1 C6 C1 103.65(15)
C5 C6 C1 122.30(14)
C11 C10 C15 121.12(17)
C11 C10 N1 119.95(15)
C15 C10 N1 118.91(16)
C10 C11 C12 118.78(17)
C10 C11 H11 120.6
C12 C11 H11 120.6
C13 C12 C11 120.47(19)
C13 C12 H12 119.8
C11 C12 H12 119.8
C14 C13 C12 120.26(19)
C14 C13 H13 119.9
C12 C13 H13 119.9
C13 C14 C15 119.94(18)
C13 C14 H14 120.0
C15 C14 H14 120.0
C14 C15 C10 119.39(18)
C14 C15 H15 120.3
C10 C15 H15 120.3
N2 N1 C6 110.01(13)
N2 N1 C10 119.61(13)
C6 N1 C10 130.25(14)
N3 N2 N1 108.85(14)
N2 N3 C1 108.23(14)

loop_
_geom_bond_atom_site_label_1
_geom_bond_atom_site_label_2
_geom_bond_distance
C1 N3 1.371(2)
C1 C6 1.391(3)
C1 C2 1.400(2)
C2 C3 1.365(3)
C2 H2 0.9300
C3 C4 1.400(3)
C3 H3 0.9300
C4 C5 1.376(2)
C4 H4 0.9300
C5 C6 1.389(3)
C5 H5 0.9300
C6 N1 1.368(2)
C10 C11 1.375(2)
C10 C15 1.384(2)
C10 N1 1.425(2)
C11 C12 1.382(3)
C11 H11 0.9300
C12 C13 1.378(3)
C12 H12 0.9300
C13 C14 1.375(3)
C13 H13 0.9300
C14 C15 1.377(3)
C14 H14 0.9300
C15 H15 0.9300
N1 N2 1.364(2)
N2 N3 1.299(2)

loop_
_geom_torsion_atom_site_label_1
_geom_torsion_atom_site_label_2
_geom_torsion_atom_site_label_3
_geom_torsion_atom_site_label_4
_geom_torsion
N3 C1 C2 C3 179.42(18)
C6 C1 C2 C3 -0.1(3)
C1 C2 C3 C4 -1.2(3)
C2 C3 C4 C5 1.4(3)
C3 C4 C5 C6 -0.3(3)
C4 C5 C6 N1 -178.18(18)
C4 C5 C6 C1 -1.0(3)
N3 C1 C6 N1 -0.47(18)
C2 C1 C6 N1 179.11(15)
N3 C1 C6 C5 -178.36(17)
C2 C1 C6 C5 1.2(3)
C15 C10 C11 C12 -0.9(3)
N1 C10 C11 C12 177.97(15)
C10 C11 C12 C13 1.7(3)
C11 C12 C13 C14 -0.9(3)
C12 C13 C14 C15 -0.7(3)
C13 C14 C15 C10 1.5(3)
C11 C10 C15 C14 -0.7(3)
N1 C10 C15 C14 -179.54(14)
C5 C6 N1 N2 177.71(19)
C1 C6 N1 N2 0.19(17)
C5 C6 N1 C10 1.9(3)
C1 C6 N1 C10 -175.60(14)
C11 C10 N1 N2 146.12(16)
C15 C10 N1 N2 -35.0(2)
C11 C10 N1 C6 -38.4(2)
C15 C10 N1 C6 140.44(17)
C6 N1 N2 N3 0.17(18)
C10 N1 N2 N3 176.48(14)
N1 N2 N3 C1 -0.47(19)
C6 C1 N3 N2 0.6(2)
C2 C1 N3 N2 -178.94(18)
